data_7025267
loop_
_publ_author_name
'Turner, Dayna L.'
'Stone, Kevin H.'
'Stephens, Peter W.'
'Vaid, Thomas P.'

_publ_section_title
;
 Cadmium and zinc thiolate and selenolate metal--organic frameworks
;
_journal_issue 21
_journal_name_full 'Dalton Transactions'
_journal_page_first 5070
_journal_paper_doi 10.1039/b926156g
_journal_volume 39
_journal_year 2010
_chemical_formula_structural '[Zn(en)3][Zn(SC6H4S)2]'
_chemical_formula_sum 'C18 H32 N6 S4 Zn2'
_chemical_formula_weight 591.56
_chemical_name_common (Zn(en)3)(Zn(SC6H4S)2)
_chemical_name_systematic ?
_space_group_crystal_system monoclinic
_space_group_IT_number 15
_space_group_name_H-M_alt 'C 1 2/c 1'
_symmetry_space_group_name_Hall '-C 2yc'
_symmetry_space_group_name_H-M 'C 1 2/c 1'
_cell_angle_alpha 90
_cell_angle_beta 90.6517(13)
_cell_angle_gamma 90
_cell_formula_units_Z 4
_cell_length_a 11.65582(32)
_cell_length_b 15.24511(54)
_cell_length_c 14.21869(40)
_cell_measurement_temperature 298
_cell_volume 2526.42(13)
_computing_cell_refinement 'TOPAS Academic'
_computing_data_collection EPICS
_computing_structure_refinement 'TOPAS Academic'
_computing_structure_solution 'TOPAS Academic'
_diffrn_ambient_temperature 298
_diffrn_detector 'NaI scintillation counter'
_diffrn_measurement_device_type 'Huber diffractometer'
_diffrn_radiation_monochromator 'double Si(111)'
_diffrn_radiation_wavelength 0.696951
_diffrn_source synchrotron
_pd_block_diffractogram_id DLT3-214
_pd_instr_location
;
X16C, National Synchrotron Light Source, Brookhaven National Laboratory
;
_pd_meas_2theta_range_inc 0.005
_pd_meas_2theta_range_max 20
_pd_meas_2theta_range_min 1
_pd_meas_number_of_points 3800
_pd_meas_scan_method step
_pd_proc_2theta_range_inc 0.005
_pd_proc_2theta_range_max 20
_pd_proc_2theta_range_min 1
_pd_proc_ls_background_function
;
Chebyshev polynomial with 12 coeffecients
;
_pd_proc_ls_pref_orient_corr
;
none
;
_pd_proc_ls_profile_function
;
Simple_Axial_Model(8.478(29)) function with Rp=9999,Rs=300 in TOPAS-Academic
;
_pd_proc_ls_prof_wR_expected 5.249
_pd_proc_ls_prof_wR_factor 11.428
_pd_proc_wavelength 0.696951
_pd_spec_mounting
;
Sample was loaded into a quartz zero background flat plate sample holder
;
_pd_spec_mount_mode reflection
_pd_spec_shape flat_sheet
_pd_spec_size_axial 8
_pd_spec_size_thick 0.5
_refine_ls_goodness_of_fit_all 2.177
_refine_ls_number_parameters 61
_refine_ls_weighting_scheme sigma
_cod_data_source_file b926156g.txt
_cod_data_source_block '[Zn(en)3][Zn(SC6H4S)2]'
_cod_depositor_comments
;
The following automatic conversions were performed:

'_space_group_crystal_system' value 'Monoclinic' changed to
'monoclinic' according to
/home/saulius/struct/CIF-dictionaries/cif_core.dic dictionary named
'cif_core.dic' version 2.4.2 from 2011-04-26.

Automatic conversion script
Id: cif_fix_values 1891 2012-01-12 08:04:46Z andrius 
;
_cod_database_code 7025267

loop_
_symmetry_equiv_pos_as_xyz
'x, y, z'
'-x, y, 1/2-z'
'-x, -y, -z'
'x, -y, 1/2+z'
'1/2+x, 1/2+y, z'
'1/2-x, 1/2+y, 1/2-z'
'1/2-x, 1/2-y, -z'
'1/2+x, 1/2-y, 1/2+z'

loop_
_atom_site_label
_atom_site_type_symbol
_atom_site_thermal_displace_type
_atom_site_fract_x
_atom_site_fract_y
_atom_site_fract_z
_atom_site_occupancy
_atom_site_U_iso_or_equiv
Zn1 Zn Uiso 0.50000 0.2364(3) 0.25000 1.000 0.084(3)
S1 S Uiso 0.39281 0.14302 0.14640 1.000 0.084(3)
S2 S Uiso 0.38877 0.32897 0.33083 1.000 0.050(3)
C1 C Uiso 0.31261 0.20310 0.06418 1.000 0.084(3)
C2 C Uiso 0.25653 0.16092 -0.00739 1.000 0.050(3)
C3 C Uiso 0.30608 0.29218 0.07157 1.000 0.050(3)
C4 C Uiso 0.20952 0.32210 0.45348 1.000 0.050(3)
C5 C Uiso 0.35053 0.21207 0.47332 1.000 0.050(3)
C6 C Uiso 0.31005 0.28417 0.42679 1.000 0.050(3)
Zn2 Zn Uiso 0.00000 0.1484(3) 0.25000 1.000 0.050(3)
N1 N Uiso 0.01924 0.14311 0.40122 1.000 0.084(3)
N2 N Uiso 0.15592 0.06248 0.24408 1.000 0.050(3)
N3 N Uiso 0.13668 0.25479 0.22249 1.000 0.050(3)
C7 C Uiso 0.08282 0.05475 0.41372 1.000 0.050(3)
C8 C Uiso 0.19357 0.05332 0.34828 1.000 0.050(3)
C9 C Uiso 0.04148 0.32387 0.20558 1.000 0.050(3)
H1 H Uiso 0.26131 0.09562 -0.01281 1.000 0.084(3)
H2 H Uiso 0.34718 0.32310 0.12403 1.000 0.050(3)
H3 H Uiso 0.17985 0.37495 0.41938 1.000 0.050(3)
H4 H Uiso 0.42421 0.18427 0.45376 1.000 0.050(3)
H5 H Uiso 0.03378 0.00251 0.39940 1.000 0.050(3)
H6 H Uiso 0.10630 0.04241 0.48027 1.000 0.050(3)
H7 H Uiso 0.24856 0.09984 0.36945 1.000 0.050(3)
H8 H Uiso 0.23922 -0.00094 0.36142 1.000 0.050(3)
H9 H Uiso -0.04998 0.14401 0.44212 1.000 0.050(3)
H10 H Uiso 0.06610 0.19128 0.43000 1.000 0.050(3)
H11 H Uiso 0.22514 0.06158 0.20318 1.000 0.050(3)
H12 H Uiso 0.11599 0.00764 0.22329 1.000 0.050(3)
H13 H Uiso -0.00497 0.31312 0.14715 1.000 0.050(3)
H14 H Uiso 0.07178 0.38408 0.19315 1.000 0.050(3)
H15 H Uiso 0.18853 0.25310 0.16697 1.000 0.050(3)
H16 H Uiso 0.19054 0.27606 0.27276 1.000 0.050(3)
